data_2208452
loop_
_publ_author_name
'Kai-Long Zhong'
'Yi-Min Zhu'
'Wen-Jie Lu'

_publ_section_title
;Bis(1,10-phenanthroline-\k^2^<i>N</i>,<i>N</i>')(sulfato-\k^2^<i>O</i>,<i>O</i>')cobalt(II)
 1,2-ethanediol solvate
;
_journal_coeditor_code WN6409
_journal_issue 3
_journal_name_full 'Acta Crystallographica Section E'
_journal_page_first m631
_journal_page_last m633
_journal_paper_doi 10.1107/S1600536806002315
_journal_volume 62
_journal_year 2006
_chemical_formula_iupac '[Co (S O4) (C12 H8 N2)2], C2 H6 O2'
_chemical_formula_moiety 'C24 H16 Co N4 O4 S, C2 H6 O2'
_chemical_formula_sum 'C26 H22 Co N4 O6 S'
_chemical_formula_weight 577.47
_chemical_name_systematic
;
Bis(1,10-phenanthroline-\k^2^N,N')(sulfato-\k^2^O,O')cobalt(II)
1,2-ethenediol solvate
;
_space_group_IT_number 15
_symmetry_cell_setting monoclinic
_symmetry_space_group_name_Hall '-C 2yc'
_symmetry_space_group_name_H-M 'C 1 2/c 1'
_atom_sites_solution_hydrogens geom
_atom_sites_solution_primary direct
_atom_sites_solution_secondary difmap
_audit_creation_method SHELXL-97
_cell_angle_alpha 90.00
_cell_angle_beta 119.052(2)
_cell_angle_gamma 90.00
_cell_formula_units_Z 4
_cell_length_a 18.500(2)
_cell_length_b 11.8612(12)
_cell_length_c 12.8230(14)
_cell_measurement_reflns_used 4704
_cell_measurement_temperature 293(2)
_cell_measurement_theta_max 27.96
_cell_measurement_theta_min 3.17
_cell_volume 2459.7(5)
_computing_cell_refinement 'SAINT (Bruker, 1998)'
_computing_data_collection 'SMART (Bruker, 1998)'
_computing_data_reduction SAINT
_computing_molecular_graphics 'SHELXTL (Bruker, 1998)'
_computing_publication_material SHELXTL
_computing_structure_refinement 'SHELXL97 (Sheldrick, 1997)'
_computing_structure_solution 'SHELXS97 (Sheldrick, 1997)'
_diffrn_ambient_temperature 293(2)
_diffrn_measured_fraction_theta_full 0.998
_diffrn_measured_fraction_theta_max 0.998
_diffrn_measurement_device_type 'Bruker SMART CCD 1K area-detector'
_diffrn_measurement_method '\f and \w'
_diffrn_radiation_monochromator graphite
_diffrn_radiation_source 'fine-focus sealed tube'
_diffrn_radiation_type Mo-K\a
_diffrn_radiation_wavelength 0.71073
_diffrn_reflns_av_R_equivalents 0.0518
_diffrn_reflns_av_sigmaI/netI 0.0367
_diffrn_reflns_limit_h_max 11
_diffrn_reflns_limit_h_min -24
_diffrn_reflns_limit_k_max 15
_diffrn_reflns_limit_k_min -15
_diffrn_reflns_limit_l_max 17
_diffrn_reflns_limit_l_min -14
_diffrn_reflns_number 8438
_diffrn_reflns_theta_full 28.30
_diffrn_reflns_theta_max 28.30
_diffrn_reflns_theta_min 2.13
_diffrn_standards_number 0
_exptl_absorpt_coefficient_mu 0.834
_exptl_absorpt_correction_T_max 0.7261
_exptl_absorpt_correction_T_min 0.6302
_exptl_absorpt_correction_type multi-scan
_exptl_absorpt_process_details '(SADABS; Sheldrick, 1996)'
_exptl_crystal_colour Red
_exptl_crystal_density_diffrn 1.559
_exptl_crystal_density_method 'not measured'
_exptl_crystal_description Block
_exptl_crystal_F_000 1188
_exptl_crystal_size_max 0.61
_exptl_crystal_size_mid 0.46
_exptl_crystal_size_min 0.41
_refine_diff_density_max 0.550
_refine_diff_density_min -0.520
_refine_ls_extinction_method none
_refine_ls_goodness_of_fit_ref 1.069
_refine_ls_hydrogen_treatment constr
_refine_ls_matrix_type full
_refine_ls_number_parameters 191
_refine_ls_number_reflns 3065
_refine_ls_number_restraints 10
_refine_ls_restrained_S_all 1.068
_refine_ls_R_factor_all 0.0423
_refine_ls_R_factor_gt 0.0359
_refine_ls_shift/su_max 0.001
_refine_ls_shift/su_mean 0.000
_refine_ls_structure_factor_coef Fsqd
_refine_ls_weighting_details 'calc w=1/[\s^2^(Fo^2^)+(0.0624P)^2^+0.6033P] where P=(Fo^2^+2Fc^2^)/3'
_refine_ls_weighting_scheme calc
_refine_ls_wR_factor_gt 0.1018
_refine_ls_wR_factor_ref 0.1068
_reflns_number_gt 2656
_reflns_number_total 3065
_reflns_threshold_expression I>2\s(I)
_cod_data_source_file wn6409.cif
_cod_data_source_block I
_cod_original_cell_volume 2459.8(5)
_cod_original_sg_symbol_H-M 'C 2/c'
_cod_database_code 2208452
_cod_database_fobs_code 2208452

loop_
_symmetry_equiv_pos_as_xyz
'x, y, z'
'-x, y, -z+1/2'
'x+1/2, y+1/2, z'
'-x+1/2, y+1/2, -z+1/2'
'-x, -y, -z'
'x, -y, z-1/2'
'-x+1/2, -y+1/2, -z'
'x+1/2, -y+1/2, z-1/2'

loop_
_atom_site_type_symbol
_atom_site_label
_atom_site_fract_x
_atom_site_fract_y
_atom_site_fract_z
_atom_site_U_iso_or_equiv
_atom_site_adp_type
_atom_site_calc_flag
_atom_site_refinement_flags
_atom_site_occupancy
_atom_site_disorder_assembly
_atom_site_disorder_group
Co Co1 0.5000 0.69577(3) 0.2500 0.03100(12) Uani d S 1 . .
S S1 0.5000 0.46760(5) 0.2500 0.03093(15) Uani d S 1 . .
O O1 0.55314(8) 0.54535(12) 0.34866(12) 0.0482(3) Uani d . 1 . .
O O2 0.55007(10) 0.39789(14) 0.21717(17) 0.0601(4) Uani d . 1 . .
N N1 0.59299(9) 0.80396(12) 0.37837(13) 0.0349(3) Uani d . 1 . .
N N2 0.58130(9) 0.71550(12) 0.17796(13) 0.0343(3) Uani d . 1 . .
C C1 0.60063(13) 0.84350(17) 0.48050(17) 0.0451(4) Uani d . 1 . .
H H1A 0.5584 0.8293 0.4984 0.054 Uiso calc R 1 . .
C C2 0.66924(15) 0.90543(18) 0.56193(19) 0.0522(5) Uani d . 1 . .
H H2B 0.6723 0.9311 0.6325 0.063 Uiso calc R 1 . .
C C3 0.73142(14) 0.92798(16) 0.53748(18) 0.0474(5) Uani d . 1 . .
H H3A 0.7771 0.9695 0.5910 0.057 Uiso calc R 1 . .
C C4 0.72630(11) 0.88829(15) 0.43090(16) 0.0381(4) Uani d . 1 . .
C C5 0.78880(12) 0.90643(17) 0.39792(19) 0.0464(5) Uani d . 1 . .
H H5A 0.8357 0.9475 0.4486 0.056 Uiso calc R 1 . .
C C6 0.78163(11) 0.86568(18) 0.29550(18) 0.0473(5) Uani d . 1 . .
H H6A 0.8230 0.8801 0.2759 0.057 Uiso calc R 1 . .
C C7 0.71101(11) 0.80035(15) 0.21625(17) 0.0386(4) Uani d . 1 . .
C C8 0.70114(12) 0.7523(2) 0.11033(19) 0.0509(5) Uani d . 1 . .
H H8A 0.7412 0.7636 0.0874 0.061 Uiso calc R 1 . .
C C9 0.63306(14) 0.68935(19) 0.04106(19) 0.0502(5) Uani d . 1 . .
H H9A 0.6256 0.6585 -0.0301 0.060 Uiso calc R 1 . .
C C10 0.57440(12) 0.67154(17) 0.07811(17) 0.0422(4) Uani d . 1 . .
H H10A 0.5286 0.6271 0.0310 0.051 Uiso calc R 1 . .
C C11 0.65563(10) 0.82575(14) 0.35436(15) 0.0317(3) Uani d . 1 . .
C C12 0.64855(10) 0.77977(14) 0.24615(15) 0.0313(3) Uani d . 1 . .
C C13 0.5282(3) 0.0910(3) 0.2291(5) 0.1123(14) Uani d D 1 . 1
H H13A 0.5808 0.0716 0.2975 0.135 Uiso calc R 1 . 1
H H13B 0.5130 0.0272 0.1752 0.135 Uiso calc R 1 . 1
O O3 0.5449(14) 0.1735(6) 0.1748(18) 0.090(6) Uani d PD 0.30 A 1
H H3 0.5601 0.2292 0.2180 0.135 Uiso calc PR 0.30 A 1
O O3" 0.5836(6) 0.1698(6) 0.2460(15) 0.078(3) Uani d PD 0.40 B 2
O O3' 0.563(2) 0.1794(8) 0.208(4) 0.127(12) Uani d PD 0.30 C 2

loop_
_atom_site_aniso_label
_atom_site_aniso_U_11
_atom_site_aniso_U_22
_atom_site_aniso_U_33
_atom_site_aniso_U_12
_atom_site_aniso_U_13
_atom_site_aniso_U_23
Co1 0.02739(18) 0.03238(19) 0.03370(19) 0.000 0.01521(14) 0.000
S1 0.0249(3) 0.0314(3) 0.0374(3) 0.000 0.0158(2) 0.000
O1 0.0435(7) 0.0404(7) 0.0390(7) 0.0012(6) 0.0030(6) 0.0001(6)
O2 0.0584(10) 0.0516(8) 0.0925(13) 0.0091(7) 0.0542(9) -0.0042(8)
N1 0.0370(8) 0.0346(7) 0.0353(8) -0.0032(6) 0.0193(6) -0.0026(5)
N2 0.0306(7) 0.0372(7) 0.0355(7) -0.0022(6) 0.0163(6) -0.0049(6)
C1 0.0549(12) 0.0455(10) 0.0430(10) -0.0073(9) 0.0302(9) -0.0088(8)
C2 0.0657(14) 0.0519(11) 0.0383(10) -0.0056(10) 0.0247(10) -0.0116(9)
C3 0.0501(11) 0.0428(10) 0.0375(10) -0.0086(8) 0.0120(8) -0.0069(8)
C4 0.0353(9) 0.0347(8) 0.0362(9) -0.0036(7) 0.0110(7) 0.0006(7)
C5 0.0309(9) 0.0489(11) 0.0483(11) -0.0100(8) 0.0105(8) 0.0011(8)
C6 0.0317(9) 0.0574(12) 0.0532(11) -0.0067(8) 0.0211(8) 0.0031(10)
C7 0.0324(9) 0.0438(10) 0.0412(9) 0.0000(7) 0.0192(7) 0.0038(7)
C8 0.0460(11) 0.0669(14) 0.0525(11) -0.0036(10) 0.0338(9) -0.0020(10)
C9 0.0557(12) 0.0605(13) 0.0429(11) -0.0001(9) 0.0308(10) -0.0086(9)
C10 0.0398(10) 0.0486(10) 0.0389(9) -0.0041(8) 0.0197(8) -0.0090(8)
C11 0.0312(8) 0.0300(7) 0.0314(8) 0.0000(6) 0.0131(6) 0.0017(6)
C12 0.0282(7) 0.0311(7) 0.0338(8) 0.0013(6) 0.0145(6) 0.0019(6)
C13 0.148(4) 0.0546(17) 0.191(4) 0.0155(19) 0.126(4) 0.005(2)
O3 0.177(16) 0.046(5) 0.099(8) 0.030(6) 0.108(10) 0.006(5)
O3" 0.068(4) 0.042(3) 0.138(9) 0.020(3) 0.061(4) 0.023(4)
O3' 0.15(2) 0.112(13) 0.20(3) 0.024(11) 0.15(2) 0.052(12)

loop_
_atom_type_symbol
_atom_type_description
_atom_type_scat_dispersion_real
_atom_type_scat_dispersion_imag
_atom_type_scat_source
C C 0.0033 0.0016 'International Tables Vol C Tables 4.2.6.8 and 6.1.1.4'
H H 0.0000 0.0000 'International Tables Vol C Tables 4.2.6.8 and 6.1.1.4'
N N 0.0061 0.0033 'International Tables Vol C Tables 4.2.6.8 and 6.1.1.4'
O O 0.0106 0.0060 'International Tables Vol C Tables 4.2.6.8 and 6.1.1.4'
S S 0.1246 0.1234 'International Tables Vol C Tables 4.2.6.8 and 6.1.1.4'
Co Co 0.3494 0.9721 'International Tables Vol C Tables 4.2.6.8 and 6.1.1.4'

loop_
_geom_angle_atom_site_label_1
_geom_angle_atom_site_label_2
_geom_angle_atom_site_label_3
_geom_angle_site_symmetry_1
_geom_angle_site_symmetry_3
_geom_angle
_geom_angle_publ_flag
N2 Co1 N2 2_655 . 167.36(8) ?
N2 Co1 O1 2_655 2_655 97.49(6) ?
N2 Co1 O1 . 2_655 93.09(6) ?
N2 Co1 O1 2_655 . 93.09(6) ?
N2 Co1 O1 . . 97.49(6) ?
O1 Co1 O1 2_655 . 66.32(7) yes
N2 Co1 N1 2_655 . 94.24(6) ?
N2 Co1 N1 . . 78.10(6) yes
O1 Co1 N1 2_655 . 157.94(5) ?
O1 Co1 N1 . . 94.52(5) ?
N2 Co1 N1 2_655 2_655 78.10(6) ?
N2 Co1 N1 . 2_655 94.24(6) ?
O1 Co1 N1 2_655 2_655 94.52(5) ?
O1 Co1 N1 . 2_655 157.94(6) ?
N1 Co1 N1 . 2_655 106.18(8) ?
N2 Co1 S1 2_655 . 96.32(4) ?
N2 Co1 S1 . . 96.32(4) ?
O1 Co1 S1 2_655 . 33.16(3) ?
O1 Co1 S1 . . 33.16(3) ?
N1 Co1 S1 . . 126.91(4) ?
N1 Co1 S1 2_655 . 126.91(4) ?
O2 S1 O2 2_655 . 110.38(14) yes
O2 S1 O1 2_655 . 111.02(10) ?
O2 S1 O1 . . 110.46(9) ?
O2 S1 O1 2_655 2_655 110.46(9) ?
O2 S1 O1 . 2_655 111.03(10) ?
O1 S1 O1 . 2_655 103.31(11) yes
O2 S1 Co1 2_655 . 124.81(7) ?
O2 S1 Co1 . . 124.81(7) ?
O1 S1 Co1 . . 51.66(5) ?
O1 S1 Co1 2_655 . 51.66(5) ?
S1 O1 Co1 . . 95.18(6) ?
C1 N1 C11 . . 117.39(16) ?
C1 N1 Co1 . . 129.06(13) ?
C11 N1 Co1 . . 113.28(11) ?
C10 N2 C12 . . 118.07(15) ?
C10 N2 Co1 . . 128.15(12) ?
C12 N2 Co1 . . 113.77(11) ?
N1 C1 C2 . . 122.94(18) ?
N1 C1 H1A . . 118.5 ?
C2 C1 H1A . . 118.5 ?
C3 C2 C1 . . 119.66(19) ?
C3 C2 H2B . . 120.2 ?
C1 C2 H2B . . 120.2 ?
C2 C3 C4 . . 119.62(18) ?
C2 C3 H3A . . 120.2 ?
C4 C3 H3A . . 120.2 ?
C3 C4 C11 . . 117.17(18) ?
C3 C4 C5 . . 123.80(17) ?
C11 C4 C5 . . 119.03(17) ?
C6 C5 C4 . . 121.70(17) ?
C6 C5 H5A . . 119.2 ?
C4 C5 H5A . . 119.2 ?
C5 C6 C7 . . 120.74(18) ?
C5 C6 H6A . . 119.6 ?
C7 C6 H6A . . 119.6 ?
C8 C7 C12 . . 117.19(16) ?
C8 C7 C6 . . 123.55(17) ?
C12 C7 C6 . . 119.24(18) ?
C9 C8 C7 . . 120.03(17) ?
C9 C8 H8A . . 120.0 ?
C7 C8 H8A . . 120.0 ?
C8 C9 C10 . . 119.18(19) ?
C8 C9 H9A . . 120.4 ?
C10 C9 H9A . . 120.4 ?
N2 C10 C9 . . 122.77(18) ?
N2 C10 H10A . . 118.6 ?
C9 C10 H10A . . 118.6 ?
N1 C11 C4 . . 123.21(16) ?
N1 C11 C12 . . 117.28(15) ?
C4 C11 C12 . . 119.50(16) ?
N2 C12 C7 . . 122.74(16) ?
N2 C12 C11 . . 117.47(14) ?
C7 C12 C11 . . 119.77(15) ?
O3 C13 C13 . 2_655 128.1(6) yes
O3 C13 H13A . . 105.3 ?
C13 C13 H13A 2_655 . 105.3 ?
O3 C13 H13B . . 105.3 ?
C13 C13 H13B 2_655 . 105.3 ?
H13A C13 H13B . . 106.0 ?
C13 O3 H3 . . 109.5 ?

loop_
_geom_bond_atom_site_label_1
_geom_bond_atom_site_label_2
_geom_bond_site_symmetry_2
_geom_bond_distance
_geom_bond_publ_flag
Co1 N2 2_655 2.1261(15) ?
Co1 N2 . 2.1261(15) yes
Co1 O1 2_655 2.1313(14) ?
Co1 O1 . 2.1313(14) yes
Co1 N1 . 2.1368(15) yes
Co1 N1 2_655 2.1368(14) ?
Co1 S1 . 2.7064(7) ?
S1 O2 2_655 1.4483(14) ?
S1 O2 . 1.4483(14) yes
S1 O1 . 1.4865(14) yes
S1 O1 2_655 1.4865(13) ?
N1 C1 . 1.332(2) ?
N1 C11 . 1.361(2) ?
N2 C10 . 1.330(2) ?
N2 C12 . 1.355(2) ?
C1 C2 . 1.398(3) ?
C1 H1A . 0.930 ?
C2 C3 . 1.358(3) ?
C2 H2B . 0.930 ?
C3 C4 . 1.405(3) ?
C3 H3A . 0.930 ?
C4 C11 . 1.406(2) ?
C4 C5 . 1.427(3) ?
C5 C6 . 1.344(3) ?
C5 H5A . 0.930 ?
C6 C7 . 1.432(3) ?
C6 H6A . 0.930 ?
C7 C8 . 1.400(3) ?
C7 C12 . 1.404(2) ?
C8 C9 . 1.359(3) ?
C8 H8A . 0.930 ?
C9 C10 . 1.396(3) ?
C9 H9A . 0.930 ?
C10 H10A . 0.930 ?
C11 C12 . 1.436(2) ?
C13 O3 . 1.320(6) yes
C13 C13 2_655 1.386(7) yes
C13 H13A . 0.970 ?
C13 H13B . 0.970 ?
O3 H3 . 0.820 ?

loop_
_geom_hbond_atom_site_label_D
_geom_hbond_atom_site_label_H
_geom_hbond_atom_site_label_A
_geom_hbond_distance_DH
_geom_hbond_distance_HA
_geom_hbond_distance_DA
_geom_hbond_angle_DHA
O3 H3 O2 0.82 2.01 2.709(8) 143

loop_
_geom_torsion_atom_site_label_1
_geom_torsion_atom_site_label_2
_geom_torsion_atom_site_label_3
_geom_torsion_atom_site_label_4
_geom_torsion_site_symmetry_3
_geom_torsion_site_symmetry_4
_geom_torsion
O3 C13 C13 O3 2_655 2_655 -40(3)
